data_7110787
loop_
_publ_author_name
'Lawson, Gavin T.'
'Rivals, Frederic'
'Tascher, Mathieu'
'Jacob, Chacko'
'Bickley, Jamie F.'
'Steiner, Alexander'

_publ_section_title
;
 cis-Trihydrogen cyclotriphosphazenates---acidic anions in strongly basic
 media
;
_journal_issue 5
_journal_name_full 'Chemical Communications'
_journal_page_first 341
_journal_paper_doi 10.1039/a908954c
_journal_year 2000
_chemical_formula_sum 'C79 H146 Li6 N18 P6'
_chemical_formula_weight 1575.60
_chemical_name_systematic
;
 ?
;
_space_group_IT_number 15
_symmetry_cell_setting monoclinic
_symmetry_space_group_name_Hall '-C 2yc'
_symmetry_space_group_name_H-M 'C 1 2/c 1'
_atom_sites_solution_hydrogens geom
_atom_sites_solution_primary direct
_atom_sites_solution_secondary difmap
_audit_creation_method SHELXL-97
_cell_angle_alpha 90.00
_cell_angle_beta 109.81(3)
_cell_angle_gamma 90.00
_cell_formula_units_Z 4
_cell_length_a 25.993(5)
_cell_length_b 17.674(4)
_cell_length_c 20.639(4)
_cell_measurement_temperature 200(2)
_cell_volume 8920(4)
_computing_structure_refinement 'SHELXL-97 (Sheldrick, 1997)'
_computing_structure_solution 'SHELXS-97 (Sheldrick, 1990)'
_diffrn_ambient_temperature 200(2)
_diffrn_measured_fraction_theta_full 0.476
_diffrn_measured_fraction_theta_max 0.476
_diffrn_measurement_device_type Stoe-IPDS
_diffrn_measurement_method 'image plate'
_diffrn_radiation_monochromator graphite
_diffrn_radiation_source 'fine-focus sealed tube'
_diffrn_radiation_type MoK\a
_diffrn_radiation_wavelength 0.71073
_diffrn_reflns_av_R_equivalents 0.1213
_diffrn_reflns_av_sigmaI/netI 0.1175
_diffrn_reflns_limit_h_max 0
_diffrn_reflns_limit_h_min -27
_diffrn_reflns_limit_k_max 0
_diffrn_reflns_limit_k_min -18
_diffrn_reflns_limit_l_max 21
_diffrn_reflns_limit_l_min -20
_diffrn_reflns_number 12766
_diffrn_reflns_theta_full 22.37
_diffrn_reflns_theta_max 22.37
_diffrn_reflns_theta_min 1.59
_exptl_absorpt_coefficient_mu 0.172
_exptl_crystal_colour colourless
_exptl_crystal_density_diffrn 1.173
_exptl_crystal_density_method 'not measured'
_exptl_crystal_description prism
_exptl_crystal_F_000 3416
_exptl_crystal_size_max 0.35
_exptl_crystal_size_mid 0.30
_exptl_crystal_size_min 0.35
_refine_diff_density_max 0.350
_refine_diff_density_min -0.403
_refine_diff_density_rms 0.069
_refine_ls_extinction_method none
_refine_ls_goodness_of_fit_ref 0.997
_refine_ls_hydrogen_treatment mixed
_refine_ls_matrix_type full
_refine_ls_number_parameters 623
_refine_ls_number_reflns 5676
_refine_ls_number_restraints 1329
_refine_ls_restrained_S_all 1.019
_refine_ls_R_factor_all 0.1117
_refine_ls_R_factor_gt 0.0684
_refine_ls_shift/su_max 0.000
_refine_ls_shift/su_mean 0.000
_refine_ls_structure_factor_coef Fsqd
_refine_ls_weighting_details 'w=1/[\s^2^(Fo^2^)+(0.1100P)^2^+0.0000P] where P=(Fo^2^+2Fc^2^)/3'
_refine_ls_weighting_scheme calc
_refine_ls_wR_factor_gt 0.1991
_refine_ls_wR_factor_ref 0.2098
_reflns_number_gt 2919
_reflns_number_total 5676
_reflns_threshold_expression >2sigma(I)
_cod_data_source_file a908954csup1.cif
_cod_data_source_block 2a
_cod_depositor_comments
;
The following automatic conversions were performed:

'_refine_ls_weighting_scheme' value 'calc
w=1/[\s^2^(Fo^2^)+(0.1100P)^2^+0.0000P] where P=(Fo^2^+2Fc^2^)/3' was
changed to 'calc'. New tag '_refine_ls_weighting_details' was
created. The value of the new tag was set to
'w=1/[\s^2^(Fo^2^)+(0.1100P)^2^+0.0000P] where P=(Fo^2^+2Fc^2^)/3'.

Automatic conversion script
Id: cif_fix_values 3143 2015-03-26 13:38:13Z robertas 
;
_cod_original_cell_volume 8920(3)
_cod_original_sg_symbol_H-M C2/c
_cod_database_code 7110787

loop_
_symmetry_equiv_pos_as_xyz
'x, y, z'
'-x, y, -z+1/2'
'x+1/2, y+1/2, z'
'-x+1/2, y+1/2, -z+1/2'
'-x, -y, -z'
'x, -y, z-1/2'
'-x+1/2, -y+1/2, -z'
'x+1/2, -y+1/2, z-1/2'

loop_
_atom_site_label
_atom_site_type_symbol
_atom_site_fract_x
_atom_site_fract_y
_atom_site_fract_z
_atom_site_U_iso_or_equiv
_atom_site_adp_type
_atom_site_occupancy
_atom_site_calc_flag
_atom_site_refinement_flags
_atom_site_disorder_assembly
_atom_site_disorder_group
P1 P 0.25219(7) 0.16583(9) 0.11570(9) 0.0345(5) Uani 1 d . . .
P2 P 0.33803(7) 0.15393(9) 0.06003(9) 0.0343(5) Uani 1 d . . .
P3 P 0.23314(7) 0.09195(9) -0.01434(9) 0.0337(5) Uani 1 d . . .
N1 N 0.31059(19) 0.1966(3) 0.1110(3) 0.0354(13) Uani 1 d . . .
N2 N 0.29266(19) 0.1251(3) -0.0113(3) 0.0316(13) Uani 1 d . . .
N3 N 0.2117(2) 0.1329(3) 0.0433(3) 0.0361(13) Uani 1 d . . .
N10 N 0.2287(2) 0.2401(3) 0.1421(3) 0.0365(13) Uani 1 d . . .
N20 N 0.37595(19) 0.2099(3) 0.0337(3) 0.0367(13) Uani 1 d . . .
N30 N 0.1847(2) 0.1097(3) -0.0858(3) 0.0375(13) Uani 1 d . . .
N40 N 0.2615(2) 0.0957(3) 0.1724(3) 0.0438(15) Uani 1 d D . .
H40 H 0.245(3) 0.057(3) 0.159(4) 0.053 Uiso 1 d D . .
N50 N 0.3738(2) 0.0818(3) 0.1066(3) 0.0413(14) Uani 1 d D . .
H50 H 0.374(3) 0.081(4) 0.146(2) 0.050 Uiso 1 d D . .
N60 N 0.2432(2) -0.0002(3) -0.0024(3) 0.0411(14) Uani 1 d D . .
H60 H 0.2750(18) -0.012(4) 0.013(3) 0.049 Uiso 1 d D . .
Li1 Li 0.2917(5) 0.3008(6) 0.1298(6) 0.047(3) Uani 1 d . . .
Li2 Li 0.3215(5) 0.1975(6) -0.0629(6) 0.044(3) Uani 1 d . . .
Li3 Li 0.1516(4) 0.1829(6) -0.0343(6) 0.047(3) Uani 1 d . . .
C11 C 0.1946(2) 0.2314(4) 0.1862(3) 0.0418(17) Uani 1 d DU . .
H11 H 0.2025 0.1808 0.2091 0.050 Uiso 1 calc R . .
C12 C 0.1338(3) 0.2361(5) 0.1460(4) 0.070(2) Uani 1 d DU . .
H12A H 0.1239 0.1968 0.1097 0.084 Uiso 1 calc R . .
H12B H 0.1254 0.2861 0.1233 0.084 Uiso 1 calc R . .
C13 C 0.0996(3) 0.2249(6) 0.1932(4) 0.085(3) Uani 1 d DU . .
H13A H 0.0603 0.2296 0.1657 0.101 Uiso 1 calc R . .
H13B H 0.1059 0.1733 0.2131 0.101 Uiso 1 calc R . .
C14 C 0.1140(4) 0.2812(6) 0.2494(5) 0.093(3) Uani 1 d DU . .
H14A H 0.0937 0.2698 0.2810 0.112 Uiso 1 calc R . .
H14B H 0.1029 0.3322 0.2297 0.112 Uiso 1 calc R . .
C15 C 0.1740(4) 0.2810(7) 0.2890(5) 0.105(4) Uani 1 d DU . .
H15A H 0.1842 0.2326 0.3142 0.126 Uiso 1 calc R . .
H15B H 0.1826 0.3225 0.3233 0.126 Uiso 1 calc R . .
C16 C 0.2078(3) 0.2914(5) 0.2412(4) 0.083(3) Uani 1 d DU . .
H16A H 0.2001 0.3419 0.2192 0.099 Uiso 1 calc R . .
H16B H 0.2472 0.2892 0.2688 0.099 Uiso 1 calc R . .
C21 C 0.4354(2) 0.2165(4) 0.0723(3) 0.0431(17) Uani 1 d DU . .
H21 H 0.4478 0.1678 0.0974 0.052 Uiso 1 calc R . .
C22 C 0.4668(3) 0.2276(6) 0.0236(4) 0.086(3) Uani 1 d DU . .
H22A H 0.4541 0.2744 -0.0034 0.103 Uiso 1 calc R . .
H22B H 0.4595 0.1846 -0.0090 0.103 Uiso 1 calc R . .
C23 C 0.5281(3) 0.2331(7) 0.0625(5) 0.104(4) Uani 1 d DU . .
H23A H 0.5415 0.1835 0.0838 0.125 Uiso 1 calc R . .
H23B H 0.5470 0.2445 0.0292 0.125 Uiso 1 calc R . .
C24 C 0.5428(3) 0.2920(5) 0.1170(4) 0.077(3) Uani 1 d DU . .
H24A H 0.5343 0.3426 0.0955 0.093 Uiso 1 calc R . .
H24B H 0.5825 0.2897 0.1428 0.093 Uiso 1 calc R . .
C25 C 0.5119(3) 0.2808(6) 0.1656(4) 0.076(3) Uani 1 d DU . .
H25A H 0.5203 0.3224 0.1996 0.091 Uiso 1 calc R . .
H25B H 0.5231 0.2325 0.1908 0.091 Uiso 1 calc R . .
C26 C 0.4500(3) 0.2793(5) 0.1246(4) 0.072(3) Uani 1 d DU . .
H26A H 0.4296 0.2725 0.1569 0.087 Uiso 1 calc R . .
H26B H 0.4389 0.3283 0.1008 0.087 Uiso 1 calc R . .
C31 C 0.1655(2) 0.0554(4) -0.1430(3) 0.0420(17) Uani 1 d DU . .
H31 H 0.1913 0.0115 -0.1325 0.050 Uiso 1 calc R A 1
C32 C 0.1615(10) 0.0866(11) -0.2125(6) 0.067(6) Uani 0.63(3) d PDU . 1
H32A H 0.1986 0.1016 -0.2112 0.081 Uiso 0.63(3) calc PR . 1
H32B H 0.1386 0.1327 -0.2213 0.081 Uiso 0.63(3) calc PR . 1
C33 C 0.1376(12) 0.0315(12) -0.2722(8) 0.081(7) Uani 0.63(3) d PDU . 1
H33A H 0.1342 0.0571 -0.3161 0.097 Uiso 0.63(3) calc PR . 1
H33B H 0.1626 -0.0121 -0.2668 0.097 Uiso 0.63(3) calc PR . 1
C34 C 0.0826(12) 0.0039(11) -0.2746(9) 0.082(7) Uani 0.63(3) d PDU . 1
H34A H 0.0690 -0.0343 -0.3117 0.099 Uiso 0.63(3) calc PR . 1
H34B H 0.0564 0.0466 -0.2853 0.099 Uiso 0.63(3) calc PR . 1
C35 C 0.0858(7) -0.0310(9) -0.2065(9) 0.065(5) Uani 0.63(3) d PDU . 1
H35A H 0.1097 -0.0761 -0.1974 0.078 Uiso 0.63(3) calc PR . 1
H35B H 0.0489 -0.0473 -0.2083 0.078 Uiso 0.63(3) calc PR . 1
C36 C 0.1083(5) 0.0261(10) -0.1490(10) 0.053(5) Uani 0.63(3) d PDU . 1
H36A H 0.1101 0.0024 -0.1048 0.063 Uiso 0.63(3) calc PR . 1
H36B H 0.0828 0.0695 -0.1571 0.063 Uiso 0.63(3) calc PR . 1
C32' C 0.1857(14) 0.0791(18) -0.2008(12) 0.058(8) Uani 0.37(3) d PDU . 2
H32C H 0.2261 0.0820 -0.1828 0.069 Uiso 0.37(3) calc PR . 2
H32D H 0.1715 0.1303 -0.2167 0.069 Uiso 0.37(3) calc PR . 2
C33' C 0.1679(13) 0.0247(19) -0.2617(13) 0.063(7) Uani 0.37(3) d PDU . 2
H33C H 0.1786 0.0459 -0.2997 0.076 Uiso 0.37(3) calc PR . 2
H33D H 0.1872 -0.0240 -0.2478 0.076 Uiso 0.37(3) calc PR . 2
C34' C 0.1077(12) 0.011(2) -0.2870(12) 0.064(8) Uani 0.37(3) d PDU . 2
H34C H 0.0889 0.0564 -0.3119 0.076 Uiso 0.37(3) calc PR . 2
H34D H 0.0995 -0.0316 -0.3203 0.076 Uiso 0.37(3) calc PR . 2
C35' C 0.0853(11) -0.007(3) -0.2312(17) 0.083(10) Uani 0.37(3) d PDU . 2
H35C H 0.0970 -0.0591 -0.2139 0.099 Uiso 0.37(3) calc PR . 2
H35D H 0.0449 -0.0070 -0.2505 0.099 Uiso 0.37(3) calc PR . 2
C36' C 0.1040(6) 0.048(2) -0.1714(15) 0.065(9) Uani 0.37(3) d PDU . 2
H36C H 0.0877 0.0982 -0.1870 0.078 Uiso 0.37(3) calc PR . 2
H36D H 0.0907 0.0306 -0.1343 0.078 Uiso 0.37(3) calc PR . 2
C41 C 0.3007(3) 0.0898(4) 0.2397(4) 0.061(2) Uani 1 d DU . .
H41 H 0.3320 0.1223 0.2389 0.074 Uiso 1 calc R B 1
C42 C 0.2904(5) 0.1109(8) 0.3016(5) 0.073(4) Uani 0.673(8) d PDU C 1
H42A H 0.2581 0.0823 0.3033 0.088 Uiso 0.673(8) calc PR C 1
H42B H 0.2808 0.1653 0.2986 0.088 Uiso 0.673(8) calc PR C 1
C43 C 0.3365(5) 0.0978(7) 0.3677(6) 0.081(4) Uani 0.673(8) d PDU C 1
H43A H 0.3244 0.1099 0.4070 0.098 Uiso 0.673(8) calc PR C 1
H43B H 0.3674 0.1318 0.3699 0.098 Uiso 0.673(8) calc PR C 1
C44 C 0.3555(7) 0.0170(9) 0.3730(7) 0.081(5) Uani 0.673(8) d PDU C 1
H44A H 0.3873 0.0105 0.4158 0.098 Uiso 0.673(8) calc PR C 1
H44B H 0.3258 -0.0165 0.3760 0.098 Uiso 0.673(8) calc PR C 1
C45 C 0.3713(5) -0.0057(7) 0.3123(5) 0.076(4) Uani 0.673(8) d PDU C 1
H45A H 0.3820 -0.0597 0.3163 0.091 Uiso 0.673(8) calc PR C 1
H45B H 0.4029 0.0248 0.3111 0.091 Uiso 0.673(8) calc PR C 1
C46 C 0.3231(5) 0.0069(5) 0.2468(5) 0.058(3) Uani 0.673(8) d PDU C 1
H46A H 0.2933 -0.0284 0.2461 0.069 Uiso 0.673(8) calc PR C 1
H46B H 0.3343 -0.0051 0.2067 0.069 Uiso 0.673(8) calc PR C 1
C42' C 0.2737(7) 0.0419(16) 0.2801(10) 0.075(7) Uani 0.327(8) d PDU C 2
H42C H 0.2377 0.0648 0.2746 0.090 Uiso 0.327(8) calc PR C 2
H42D H 0.2665 -0.0087 0.2583 0.090 Uiso 0.327(8) calc PR C 2
C43' C 0.3029(9) 0.0306(18) 0.3554(10) 0.085(8) Uani 0.327(8) d PDU C 2
H43C H 0.2952 0.0743 0.3808 0.102 Uiso 0.327(8) calc PR C 2
H43D H 0.2884 -0.0153 0.3706 0.102 Uiso 0.327(8) calc PR C 2
C44 C 0.3634(10) 0.023(2) 0.3739(16) 0.082(10) Uani 0.327(8) d PDU C 2
H44C H 0.3717 -0.0272 0.3578 0.098 Uiso 0.327(8) calc PR C 2
H44D H 0.3807 0.0241 0.4246 0.098 Uiso 0.327(8) calc PR C 2
C45' C 0.3873(8) 0.0839(17) 0.3427(9) 0.085(8) Uani 0.327(8) d PDU C 2
H45C H 0.4271 0.0751 0.3543 0.102 Uiso 0.327(8) calc PR C 2
H45D H 0.3823 0.1334 0.3622 0.102 Uiso 0.327(8) calc PR C 2
C46' C 0.3602(5) 0.0852(15) 0.2657(9) 0.064(7) Uani 0.327(8) d PDU C 2
H46C H 0.3748 0.1290 0.2475 0.077 Uiso 0.327(8) calc PR C 2
H46D H 0.3711 0.0389 0.2467 0.077 Uiso 0.327(8) calc PR C 2
C51 C 0.4014(3) 0.0201(4) 0.0866(4) 0.054(2) Uani 1 d DU . .
H51 H 0.3798 0.0154 0.0365 0.065 Uiso 1 calc R D 1
C52 C 0.4571(4) 0.0202(6) 0.0858(8) 0.062(4) Uani 0.578(10) d PDU E 1
H52A H 0.4820 0.0326 0.1328 0.074 Uiso 0.578(10) calc PR E 1
H52B H 0.4604 0.0613 0.0549 0.074 Uiso 0.578(10) calc PR E 1
C53 C 0.4769(5) -0.0531(6) 0.0631(8) 0.066(4) Uani 0.578(10) d PDU E 1
H53A H 0.4576 -0.0607 0.0132 0.079 Uiso 0.578(10) calc PR E 1
H53B H 0.5165 -0.0492 0.0708 0.079 Uiso 0.578(10) calc PR E 1
C54 C 0.4668(6) -0.1198(8) 0.1018(11) 0.066(6) Uani 0.578(10) d PDU E 1
H54A H 0.4874 -0.1139 0.1516 0.079 Uiso 0.578(10) calc PR E 1
H54B H 0.4795 -0.1666 0.0857 0.079 Uiso 0.578(10) calc PR E 1
C55 C 0.4066(5) -0.1257(6) 0.0904(8) 0.059(4) Uani 0.578(10) d PDU E 1
H55A H 0.3997 -0.1695 0.1162 0.071 Uiso 0.578(10) calc PR E 1
H55B H 0.3862 -0.1338 0.0409 0.071 Uiso 0.578(10) calc PR E 1
C56 C 0.3863(5) -0.0525(5) 0.1148(8) 0.043(3) Uani 0.578(10) d PDU E 1
H56A H 0.3460 -0.0550 0.1014 0.052 Uiso 0.578(10) calc PR E 1
H56B H 0.4015 -0.0506 0.1657 0.052 Uiso 0.578(10) calc PR E 1
C52' C 0.4544(6) 0.0123(10) 0.1526(9) 0.074(6) Uani 0.422(10) d PDU E 2
H52C H 0.4731 0.0620 0.1620 0.088 Uiso 0.422(10) calc PR E 2
H52D H 0.4432 -0.0005 0.1925 0.088 Uiso 0.422(10) calc PR E 2
C53' C 0.4950(6) -0.0469(9) 0.1466(11) 0.075(6) Uani 0.422(10) d PDU E 2
H53C H 0.5135 -0.0286 0.1147 0.091 Uiso 0.422(10) calc PR E 2
H53D H 0.5233 -0.0551 0.1923 0.091 Uiso 0.422(10) calc PR E 2
C54' C 0.4665(10) -0.1200(11) 0.1204(15) 0.084(9) Uani 0.422(10) d PDU E 2
H54C H 0.4528 -0.1419 0.1555 0.101 Uiso 0.422(10) calc PR E 2
H54D H 0.4929 -0.1562 0.1125 0.101 Uiso 0.422(10) calc PR E 2
C55' C 0.4196(8) -0.1085(11) 0.0544(12) 0.077(6) Uani 0.422(10) d PDU E 2
H55C H 0.4015 -0.1577 0.0386 0.093 Uiso 0.422(10) calc PR E 2
H55D H 0.4337 -0.0893 0.0186 0.093 Uiso 0.422(10) calc PR E 2
C56' C 0.3777(6) -0.0526(8) 0.0637(12) 0.061(5) Uani 0.422(10) d PDU E 2
H56C H 0.3474 -0.0466 0.0193 0.073 Uiso 0.422(10) calc PR E 2
H56D H 0.3622 -0.0732 0.0977 0.073 Uiso 0.422(10) calc PR E 2
C61 C 0.2044(3) -0.0590(3) 0.0012(3) 0.0402(17) Uani 1 d DU . .
H61 H 0.1667 -0.0406 -0.0249 0.048 Uiso 1 calc R . .
C62 C 0.2070(3) -0.0765(4) 0.0737(4) 0.058(2) Uani 1 d DU . .
H62A H 0.1970 -0.0306 0.0942 0.069 Uiso 1 calc R . .
H62B H 0.2451 -0.0899 0.1016 0.069 Uiso 1 calc R . .
C63 C 0.1693(3) -0.1411(4) 0.0772(4) 0.065(2) Uani 1 d DU . .
H63A H 0.1750 -0.1528 0.1261 0.078 Uiso 1 calc R . .
H63B H 0.1308 -0.1250 0.0552 0.078 Uiso 1 calc R . .
C64 C 0.1795(3) -0.2110(4) 0.0420(4) 0.062(2) Uani 1 d DU . .
H64A H 0.2161 -0.2314 0.0682 0.075 Uiso 1 calc R . .
H64B H 0.1520 -0.2500 0.0417 0.075 Uiso 1 calc R . .
C65 C 0.1763(4) -0.1947(4) -0.0304(4) 0.071(2) Uani 1 d DU . .
H65A H 0.1383 -0.1810 -0.0581 0.086 Uiso 1 calc R . .
H65B H 0.1862 -0.2409 -0.0507 0.086 Uiso 1 calc R . .
C66 C 0.2144(3) -0.1305(4) -0.0335(4) 0.062(2) Uani 1 d DU . .
H66A H 0.2527 -0.1469 -0.0110 0.075 Uiso 1 calc R . .
H66B H 0.2092 -0.1193 -0.0823 0.075 Uiso 1 calc R . .
C1T C 0.0177(5) -0.0450(8) -0.0403(7) 0.121(4) Uiso 1 d U . .
C2T C 0.0518(5) 0.0095(8) -0.0006(7) 0.132(4) Uiso 1 d U . .
C3T C -0.0379(6) -0.0579(9) -0.0419(8) 0.153(5) Uiso 1 d U . .
C4T C 0.0269(14) -0.1035(19) -0.0908(17) 0.172(12) Uiso 0.50 d PU . .

loop_
_atom_site_aniso_label
_atom_site_aniso_U_11
_atom_site_aniso_U_22
_atom_site_aniso_U_33
_atom_site_aniso_U_23
_atom_site_aniso_U_13
_atom_site_aniso_U_12
P1 0.0418(10) 0.0273(9) 0.0372(10) 0.0011(8) 0.0168(8) 0.0021(8)
P2 0.0371(10) 0.0275(10) 0.0393(11) 0.0008(8) 0.0143(8) 0.0062(8)
P3 0.0396(10) 0.0234(9) 0.0400(11) 0.0005(8) 0.0158(8) 0.0017(8)
N1 0.030(3) 0.038(3) 0.043(3) -0.005(3) 0.019(3) -0.004(2)
N2 0.029(3) 0.025(3) 0.044(3) -0.002(2) 0.017(3) -0.002(2)
N3 0.040(3) 0.038(3) 0.034(3) -0.001(2) 0.018(3) 0.004(3)
N10 0.046(3) 0.030(3) 0.039(3) 0.001(3) 0.021(3) 0.008(3)
N20 0.028(3) 0.036(3) 0.049(3) 0.003(3) 0.016(3) 0.005(2)
N30 0.043(3) 0.033(3) 0.032(3) -0.005(2) 0.008(3) -0.007(3)
N40 0.058(4) 0.032(3) 0.041(4) 0.009(3) 0.015(3) -0.004(3)
N50 0.053(3) 0.032(3) 0.040(4) 0.005(3) 0.017(3) 0.016(3)
N60 0.039(3) 0.031(3) 0.054(4) 0.001(3) 0.016(3) 0.005(3)
Li1 0.061(7) 0.033(6) 0.055(8) -0.001(6) 0.030(6) 0.005(6)
Li2 0.051(7) 0.040(7) 0.044(7) -0.001(5) 0.021(6) 0.006(5)
Li3 0.041(6) 0.042(7) 0.057(8) 0.001(6) 0.015(6) 0.019(5)
C11 0.056(5) 0.039(4) 0.036(4) 0.002(3) 0.023(4) 0.008(3)
C12 0.049(5) 0.108(7) 0.062(5) 0.008(5) 0.031(4) -0.003(5)
C13 0.055(5) 0.128(8) 0.086(7) 0.005(6) 0.044(5) -0.009(6)
C14 0.088(7) 0.098(7) 0.128(9) -0.017(7) 0.082(7) -0.007(6)
C15 0.113(8) 0.136(9) 0.097(8) -0.061(7) 0.075(7) -0.044(7)
C16 0.081(6) 0.115(8) 0.071(6) -0.045(6) 0.050(5) -0.029(6)
C21 0.039(4) 0.041(4) 0.050(4) -0.002(3) 0.016(3) -0.008(3)
C22 0.043(5) 0.150(9) 0.069(6) -0.026(6) 0.025(4) -0.006(5)
C23 0.037(5) 0.196(11) 0.086(7) -0.043(8) 0.029(5) -0.023(6)
C24 0.046(5) 0.103(7) 0.080(7) -0.002(6) 0.017(5) -0.020(5)
C25 0.044(5) 0.113(7) 0.069(6) -0.031(5) 0.016(4) -0.015(5)
C26 0.038(5) 0.109(7) 0.072(6) -0.034(5) 0.021(4) -0.011(5)
C31 0.047(4) 0.034(4) 0.042(4) -0.001(3) 0.012(3) 0.008(3)
C32 0.090(14) 0.064(10) 0.036(8) 0.002(7) 0.006(8) -0.012(10)
C33 0.104(19) 0.078(11) 0.053(10) -0.004(8) 0.017(12) -0.013(14)
C34 0.108(15) 0.063(9) 0.054(11) 0.003(9) -0.001(12) -0.020(11)
C35 0.069(9) 0.044(9) 0.058(11) -0.004(8) -0.010(8) -0.002(7)
C36 0.040(8) 0.039(9) 0.065(10) -0.002(8) -0.001(6) -0.005(6)
C32' 0.077(18) 0.053(14) 0.041(14) 0.000(11) 0.016(12) -0.004(14)
C33' 0.073(17) 0.074(14) 0.054(14) -0.012(11) 0.037(13) -0.017(14)
C34' 0.054(18) 0.073(16) 0.065(15) -0.012(13) 0.022(14) -0.006(15)
C35' 0.077(15) 0.088(19) 0.07(2) -0.017(18) 0.015(16) -0.007(15)
C36' 0.056(13) 0.079(18) 0.051(15) -0.031(14) 0.007(11) 0.011(12)
C41 0.070(5) 0.057(5) 0.047(5) 0.017(4) 0.008(4) -0.007(4)
C42 0.071(8) 0.081(9) 0.052(8) -0.028(7) 0.001(7) 0.020(7)
C43 0.092(9) 0.081(9) 0.062(8) -0.022(7) 0.013(7) 0.019(8)
C44 0.068(10) 0.104(11) 0.067(10) 0.025(9) 0.016(8) 0.020(9)
C45 0.083(9) 0.066(8) 0.065(9) -0.005(7) 0.008(7) 0.021(7)
C46 0.079(8) 0.031(6) 0.056(7) 0.007(5) 0.015(6) 0.012(6)
C42' 0.057(14) 0.097(17) 0.069(15) 0.017(14) 0.020(12) -0.022(13)
C43' 0.061(14) 0.112(17) 0.076(15) 0.041(14) 0.015(12) -0.018(13)
C44 0.070(16) 0.101(17) 0.067(16) 0.019(16) 0.014(15) 0.016(15)
C45' 0.069(14) 0.111(17) 0.067(14) 0.004(14) 0.014(12) 0.004(14)
C46' 0.037(12) 0.103(16) 0.058(13) 0.003(13) 0.026(10) -0.020(12)
C51 0.056(5) 0.050(5) 0.065(5) 0.019(4) 0.033(4) 0.025(4)
C52 0.047(8) 0.055(8) 0.102(11) 0.002(8) 0.049(8) 0.004(6)
C53 0.048(8) 0.056(9) 0.107(11) -0.006(8) 0.044(8) 0.019(7)
C54 0.055(10) 0.049(10) 0.095(12) 0.005(9) 0.028(9) 0.018(9)
C55 0.079(9) 0.038(8) 0.066(10) 0.001(7) 0.032(8) 0.009(7)
C56 0.053(8) 0.025(6) 0.057(9) -0.001(7) 0.026(7) 0.001(6)
C52' 0.071(12) 0.052(11) 0.099(15) 0.000(11) 0.030(11) 0.026(10)
C53' 0.059(11) 0.069(12) 0.090(13) -0.001(11) 0.014(10) 0.025(10)
C54' 0.077(15) 0.047(14) 0.131(18) 0.014(13) 0.038(13) 0.024(13)
C55' 0.072(13) 0.040(11) 0.124(16) -0.022(12) 0.040(12) 0.021(10)
C56' 0.063(11) 0.036(10) 0.087(14) -0.019(11) 0.029(11) 0.007(9)
C61 0.042(4) 0.022(4) 0.058(5) -0.003(3) 0.020(4) -0.002(3)
C62 0.076(5) 0.048(5) 0.061(5) -0.007(4) 0.039(4) -0.016(4)
C63 0.089(6) 0.043(5) 0.079(6) 0.000(4) 0.050(5) -0.016(4)
C64 0.078(6) 0.021(4) 0.100(7) 0.003(4) 0.046(5) -0.007(4)
C65 0.100(7) 0.045(5) 0.080(6) -0.014(4) 0.045(5) -0.023(5)
C66 0.096(6) 0.035(4) 0.070(6) -0.006(4) 0.045(5) -0.006(4)

loop_
_atom_type_symbol
_atom_type_description
_atom_type_scat_dispersion_real
_atom_type_scat_dispersion_imag
_atom_type_scat_source
C C 0.0033 0.0016 'International Tables Vol C Tables 4.2.6.8 and 6.1.1.4'
H H 0.0000 0.0000 'International Tables Vol C Tables 4.2.6.8 and 6.1.1.4'
N N 0.0061 0.0033 'International Tables Vol C Tables 4.2.6.8 and 6.1.1.4'
P P 0.1023 0.0942 'International Tables Vol C Tables 4.2.6.8 and 6.1.1.4'
Li Li -0.0003 0.0001 'International Tables Vol C Tables 4.2.6.8 and 6.1.1.4'

loop_
_geom_angle_atom_site_label_1
_geom_angle_atom_site_label_2
_geom_angle_atom_site_label_3
_geom_angle
_geom_angle_site_symmetry_1
_geom_angle_site_symmetry_3
_geom_angle_publ_flag
N3 P1 N10 113.7(3) . . y
N3 P1 N1 112.9(3) . . y
N10 P1 N1 102.3(3) . . y
N3 P1 N40 106.0(3) . . y
N10 P1 N40 110.4(3) . . y
N1 P1 N40 111.7(3) . . y
N3 P1 Li1 123.2(3) . . ?
N10 P1 Li1 52.5(3) . . ?
N1 P1 Li1 50.2(3) . . ?
N40 P1 Li1 130.8(3) . . ?
N3 P1 Li2 79.7(3) . 7 ?
N10 P1 Li2 38.2(3) . 7 ?
N1 P1 Li2 101.4(3) . 7 ?
N40 P1 Li2 140.0(3) . 7 ?
Li1 P1 Li2 58.9(3) . 7 ?
N20 P2 N2 103.0(3) . . y
N20 P2 N1 112.5(3) . . y
N2 P2 N1 112.6(3) . . y
N20 P2 N50 112.1(3) . . y
N2 P2 N50 111.9(3) . . y
N1 P2 N50 105.0(3) . . y
N20 P2 Li2 52.8(3) . . ?
N2 P2 Li2 50.7(3) . . ?
N1 P2 Li2 122.5(3) . . ?
N50 P2 Li2 132.6(3) . . ?
N20 P2 Li3 40.6(3) . 7 ?
N2 P2 Li3 103.0(3) . 7 ?
N1 P2 Li3 75.7(3) . 7 ?
N50 P2 Li3 141.0(3) . 7 ?
Li2 P2 Li3 61.4(3) . 7 ?
N30 P3 N2 113.6(3) . . y
N30 P3 N3 103.0(3) . . y
N2 P3 N3 111.3(3) . . y
N30 P3 N60 111.3(3) . . y
N2 P3 N60 104.3(3) . . y
N3 P3 N60 113.6(3) . . y
N30 P3 Li3 52.3(3) . . ?
N2 P3 Li3 119.9(3) . . ?
N3 P3 Li3 51.6(3) . . ?
N60 P3 Li3 135.8(3) . . ?
N30 P3 Li1 40.9(3) . 7 ?
N2 P3 Li1 75.2(3) . 7 ?
N3 P3 Li1 105.5(3) . 7 ?
N60 P3 Li1 137.4(3) . 7 ?
Li3 P3 Li1 61.7(3) . 7 ?
P2 N1 P1 119.8(3) . . y
P2 N1 Li1 138.1(4) . . ?
P1 N1 Li1 90.0(4) . . ?
P2 N2 P3 122.3(3) . . y
P2 N2 Li2 89.7(4) . . ?
P3 N2 Li2 137.8(5) . . ?
P1 N3 P3 123.5(3) . . y
P1 N3 Li3 131.4(4) . . ?
P3 N3 Li3 88.8(4) . . ?
C11 N10 P1 119.7(4) . . ?
C11 N10 Li2 101.3(5) . 7 ?
P1 N10 Li2 112.4(4) . 7 ?
C11 N10 Li1 143.5(5) . . ?
P1 N10 Li1 88.6(4) . . ?
Li2 N10 Li1 86.5(5) 7 . ?
C21 N20 P2 120.7(4) . . ?
C21 N20 Li2 142.2(5) . . ?
P2 N20 Li2 87.9(4) . . ?
C21 N20 Li3 103.2(5) . 7 ?
P2 N20 Li3 108.2(4) . 7 ?
Li2 N20 Li3 88.6(5) . 7 ?
C31 N30 P3 123.7(4) . . ?
C31 N30 Li1 102.9(5) . 7 ?
P3 N30 Li1 107.6(4) . 7 ?
C31 N30 Li3 137.9(5) . . ?
P3 N30 Li3 89.0(4) . . ?
Li1 N30 Li3 89.1(5) 7 . ?
C41 N40 P1 128.7(5) . . ?
C51 N50 P2 130.1(5) . . ?
C61 N60 P3 129.0(4) . . ?
N1 Li1 N30 120.5(6) . 7 ?
N1 Li1 N10 78.4(4) . . ?
N30 Li1 N10 147.7(7) 7 . ?
N1 Li1 C32' 150.4(11) . 7 ?
N30 Li1 C32' 63.7(5) 7 7 ?
N10 Li1 C32' 114.0(7) . 7 ?
N1 Li1 P1 39.7(3) . . ?
N30 Li1 P1 147.7(6) 7 . ?
N10 Li1 P1 38.9(2) . . ?
C32' Li1 P1 148.0(6) 7 . ?
N1 Li1 C32 137.7(8) . 7 ?
N30 Li1 C32 63.6(4) 7 7 ?
N10 Li1 C32 121.9(6) . 7 ?
C32' Li1 C32 13.3(9) 7 7 ?
P1 Li1 C32 148.4(6) . 7 ?
N1 Li1 C31 139.5(5) . 7 ?
N30 Li1 C31 31.4(3) 7 7 ?
N10 Li1 C31 141.9(5) . 7 ?
C32' Li1 C31 33.0(4) 7 7 ?
P1 Li1 C31 179.0(5) . 7 ?
C32 Li1 C31 32.4(3) 7 7 ?
N1 Li1 Li2 101.7(5) . 7 ?
N30 Li1 Li2 101.5(5) 7 7 ?
N10 Li1 Li2 46.6(4) . 7 ?
C32' Li1 Li2 106.0(9) 7 7 ?
P1 Li1 Li2 69.0(4) . 7 ?
C32 Li1 Li2 119.3(7) 7 7 ?
C31 Li1 Li2 111.2(5) 7 7 ?
N1 Li1 Li3 74.8(4) . 7 ?
N30 Li1 Li3 45.8(3) 7 7 ?
N10 Li1 Li3 139.8(6) . 7 ?
C32' Li1 Li3 104.0(6) 7 7 ?
P1 Li1 Li3 107.2(4) . 7 ?
C32 Li1 Li3 97.9(6) 7 7 ?
C31 Li1 Li3 71.8(4) 7 7 ?
Li2 Li1 Li3 111.3(5) 7 7 ?
N1 Li1 P3 116.3(5) . 7 ?
N30 Li1 P3 31.5(2) 7 7 ?
N10 Li1 P3 118.3(5) . 7 ?
C32' Li1 P3 82.7(7) 7 7 ?
P1 Li1 P3 122.4(5) . 7 ?
C32 Li1 P3 87.9(4) 7 7 ?
C31 Li1 P3 57.0(3) 7 7 ?
Li2 Li1 P3 71.8(4) 7 7 ?
Li3 Li1 P3 52.9(3) 7 7 ?
N2 Li2 N20 78.7(5) . . ?
N2 Li2 N10 121.9(6) . 7 ?
N20 Li2 N10 140.8(6) . 7 ?
N2 Li2 P2 39.7(3) . . ?
N20 Li2 P2 39.3(2) . . ?
N10 Li2 P2 144.1(5) 7 . ?
N2 Li2 C12 165.7(6) . 7 ?
N20 Li2 C12 106.0(5) . 7 ?
N10 Li2 C12 62.8(4) 7 7 ?
P2 Li2 C12 144.7(5) . 7 ?
N2 Li2 C11 146.6(6) . 7 ?
N20 Li2 C11 134.4(5) . 7 ?
N10 Li2 C11 31.9(2) 7 7 ?
P2 Li2 C11 170.4(5) . 7 ?
C12 Li2 C11 32.7(2) 7 7 ?
N2 Li2 Li1 75.2(4) . 7 ?
N20 Li2 Li1 138.7(5) . 7 ?
N10 Li2 Li1 46.9(4) 7 7 ?
P2 Li2 Li1 106.8(4) . 7 ?
C12 Li2 Li1 107.2(5) 7 7 ?
C11 Li2 Li1 74.5(4) 7 7 ?
N2 Li2 Li3 98.6(5) . 7 ?
N20 Li2 Li3 45.7(3) . 7 ?
N10 Li2 Li3 95.9(5) 7 7 ?
P2 Li2 Li3 66.6(4) . 7 ?
C12 Li2 Li3 94.1(5) 7 7 ?
C11 Li2 Li3 103.8(4) 7 7 ?
Li1 Li2 Li3 107.9(5) 7 7 ?
N2 Li2 P1 113.6(5) . 7 ?
N20 Li2 P1 114.3(5) . 7 ?
N10 Li2 P1 29.4(2) 7 7 ?
P2 Li2 P1 118.0(4) . 7 ?
C12 Li2 P1 77.2(3) 7 7 ?
C11 Li2 P1 54.9(2) 7 7 ?
Li1 Li2 P1 52.1(3) 7 7 ?
Li3 Li2 P1 68.7(3) 7 7 ?
N3 Li3 N20 125.6(6) . 7 ?
N3 Li3 N30 77.7(4) . . ?
N20 Li3 N30 143.9(7) 7 . ?
N3 Li3 P3 39.6(2) . . ?
N20 Li3 P3 148.7(6) 7 . ?
N30 Li3 P3 38.7(2) . . ?
N3 Li3 C26 161.7(6) . 7 ?
N20 Li3 C26 61.1(3) 7 7 ?
N30 Li3 C26 106.2(5) . 7 ?
P3 Li3 C26 144.0(5) . 7 ?
N3 Li3 C21 147.2(6) . 7 ?
N20 Li3 C21 31.4(2) 7 7 ?
N30 Li3 C21 135.0(6) . 7 ?
P3 Li3 C21 172.7(5) . 7 ?
C26 Li3 C21 31.6(2) 7 7 ?
N3 Li3 Li2 80.0(5) . 7 ?
N20 Li3 Li2 45.7(4) 7 7 ?
N30 Li3 Li2 142.6(6) . 7 ?
P3 Li3 Li2 111.1(5) . 7 ?
C26 Li3 Li2 104.4(4) 7 7 ?
C21 Li3 Li2 72.8(4) 7 7 ?
N3 Li3 Li1 98.7(5) . 7 ?
N20 Li3 Li1 100.2(5) 7 7 ?
N30 Li3 Li1 45.2(3) . 7 ?
P3 Li3 Li1 65.4(3) . 7 ?
C26 Li3 Li1 96.3(5) 7 7 ?
C21 Li3 Li1 107.6(5) 7 7 ?
Li2 Li3 Li1 110.7(5) 7 7 ?
N3 Li3 P2 118.3(5) . 7 ?
N20 Li3 P2 31.2(2) 7 7 ?
N30 Li3 P2 116.3(5) . 7 ?
P3 Li3 P2 121.0(4) . 7 ?
C26 Li3 P2 76.5(3) 7 7 ?
C21 Li3 P2 55.9(2) 7 7 ?
Li2 Li3 P2 52.0(3) 7 7 ?
Li1 Li3 P2 71.2(4) 7 7 ?
N10 C11 C16 111.2(5) . . ?
N10 C11 C12 112.8(5) . . ?
C16 C11 C12 107.6(6) . . ?
N10 C11 Li2 46.8(3) . 7 ?
C16 C11 Li2 107.6(6) . 7 ?
C12 C11 Li2 70.4(4) . 7 ?
C11 C12 C13 111.4(6) . . ?
C11 C12 Li2 77.0(4) . 7 ?
C13 C12 Li2 160.3(7) . 7 ?
C14 C13 C12 111.2(7) . . ?
C13 C14 C15 111.6(7) . . ?
C14 C15 C16 111.4(8) . . ?
C11 C16 C15 111.5(6) . . ?
N20 C21 C26 114.1(5) . . ?
N20 C21 C22 110.6(5) . . ?
C26 C21 C22 108.7(6) . . ?
N20 C21 Li3 45.4(4) . 7 ?
C26 C21 Li3 73.4(5) . 7 ?
C22 C21 Li3 107.6(6) . 7 ?
C21 C22 C23 111.3(6) . . ?
C24 C23 C22 113.4(7) . . ?
C23 C24 C25 111.0(7) . . ?
C24 C25 C26 109.4(7) . . ?
C21 C26 C25 111.6(6) . . ?
C21 C26 Li3 75.1(4) . 7 ?
C25 C26 Li3 161.9(7) . 7 ?
N30 C31 C32 114.8(8) . . ?
N30 C31 C36' 113.3(10) . . ?
C32 C31 C36' 86.6(13) . . ?
N30 C31 C32' 109.7(11) . . ?
C32 C31 C32' 23.1(14) . . ?
C36' C31 C32' 108.7(14) . . ?
N30 C31 C36 109.9(7) . . ?
C32 C31 C36 107.0(9) . . ?
C36' C31 C36 22.0(15) . . ?
C32' C31 C36 127.7(12) . . ?
N30 C31 Li1 45.7(4) . 7 ?
C32 C31 Li1 69.6(7) . 7 ?
C36' C31 Li1 117.3(16) . 7 ?
C32' C31 Li1 65.6(11) . 7 ?
C36 C31 Li1 131.8(8) . 7 ?
C31 C32 C33 114.4(12) . . ?
C31 C32 Li1 78.0(7) . 7 ?
C33 C32 Li1 167.4(10) . 7 ?
C34 C33 C32 111.1(13) . . ?
C33 C34 C35 110.5(14) . . ?
C34 C35 C36 110.0(11) . . ?
C35 C36 C31 113.2(11) . . ?
C31 C32' C33' 112.7(15) . . ?
C31 C32' Li1 81.4(10) . 7 ?
C33' C32' Li1 162.1(18) . 7 ?
C34' C33' C32' 112.4(16) . . ?
C35' C34' C33' 113.7(18) . . ?
C34' C35' C36' 112.8(18) . . ?
C31 C36' C35' 112.1(16) . . ?
N40 C41 C42 124.0(7) . . ?
N40 C41 C46' 133.3(9) . . ?
C42 C41 C46' 100.4(10) . . ?
N40 C41 C42' 105.3(9) . . ?
C42 C41 C42' 52.9(12) . . ?
C46' C41 C42' 113.4(11) . . ?
N40 C41 C46 106.3(6) . . ?
C42 C41 C46 109.5(8) . . ?
C46' C41 C46 66.4(11) . . ?
C42' C41 C46 69.6(13) . . ?
C41 C42 C43 115.8(9) . . ?
C42 C43 C44 110.8(10) . . ?
C45 C44 C43 111.7(11) . . ?
C44 C45 C46 109.1(10) . . ?
C45 C46 C41 112.9(8) . . ?
C43' C42' C41 118.6(13) . . ?
C44 C43' C42' 113.6(16) . . ?
C43' C44 C45' 112.0(17) . . ?
C44 C45' C46' 110.6(17) . . ?
C41 C46' C45' 116.8(13) . . ?
C56' C51 N50 125.0(8) . . ?
C56' C51 C52 108.4(9) . . ?
N50 C51 C52 126.6(7) . . ?
C56' C51 C56 39.6(9) . . ?
N50 C51 C56 108.3(6) . . ?
C52 C51 C56 113.2(8) . . ?
C56' C51 C52' 111.0(11) . . ?
N50 C51 C52' 101.1(7) . . ?
C52 C51 C52' 55.1(9) . . ?
C56 C51 C52' 81.9(10) . . ?
C51 C52 C53 116.2(9) . . ?
C54 C53 C52 111.5(11) . . ?
C53 C54 C55 109.3(12) . . ?
C54 C55 C56 110.1(11) . . ?
C51 C56 C55 115.0(9) . . ?
C53' C52' C51 114.6(11) . . ?
C54' C53' C52' 110.5(14) . . ?
C53' C54' C55' 111.2(16) . . ?
C54' C55' C56' 111.6(16) . . ?
C51 C56' C55' 112.1(12) . . ?
N60 C61 C62 113.3(5) . . ?
N60 C61 C66 109.6(5) . . ?
C62 C61 C66 109.9(5) . . ?
C61 C62 C63 112.8(6) . . ?
C64 C63 C62 111.8(6) . . ?
C65 C64 C63 111.4(6) . . ?
C64 C65 C66 111.7(6) . . ?
C61 C66 C65 112.5(6) . . ?
C2T C1T C3T 123.9(13) . . ?
C2T C1T C4T 131.0(17) . . ?
C3T C1T C4T 105.1(17) . . ?
C3T C2T C1T 124.7(13) 5 . ?
C2T C3T C1T 111.4(14) 5 . ?

loop_
_geom_bond_atom_site_label_1
_geom_bond_atom_site_label_2
_geom_bond_distance
_geom_bond_site_symmetry_2
_geom_bond_publ_flag
P1 N3 1.617(5) . y
P1 N10 1.618(5) . y
P1 N1 1.646(5) . y
P1 N40 1.666(6) . y
P1 Li1 2.574(11) . ?
P1 Li2 3.045(11) 7 ?
P2 N20 1.615(5) . y
P2 N2 1.625(5) . y
P2 N1 1.641(5) . y
P2 N50 1.675(5) . y
P2 Li2 2.545(11) . ?
P2 Li3 2.962(12) 7 ?
P3 N30 1.612(5) . y
P3 N2 1.636(5) . y
P3 N3 1.644(5) . y
P3 N60 1.654(6) . y
P3 Li3 2.579(10) . ?
P3 Li1 2.940(12) 7 ?
N1 Li1 1.979(12) . y
N2 Li2 1.969(12) . y
N3 Li3 2.022(12) . y
N10 C11 1.478(8) . ?
N10 Li2 2.035(12) 7 y
N10 Li1 2.043(12) . y
N20 C21 1.483(8) . ?
N20 Li2 2.029(12) . y
N20 Li3 2.028(11) 7 y
N30 C31 1.471(8) . ?
N30 Li1 2.020(12) 7 y
N30 Li3 2.040(12) . y
N40 C41 1.420(9) . ?
N50 C51 1.441(8) . ?
N60 C61 1.466(8) . ?
Li1 N30 2.020(12) 7 ?
Li1 C32' 2.53(3) 7 ?
Li1 C32 2.64(2) 7 ?
Li1 C31 2.750(13) 7 ?
Li1 Li2 2.794(16) 7 ?
Li1 Li3 2.847(16) 7 ?
Li1 P3 2.940(12) 7 ?
Li2 N10 2.035(12) 7 ?
Li2 C12 2.648(13) 7 ?
Li2 C11 2.739(13) 7 ?
Li2 Li1 2.794(16) 7 ?
Li2 Li3 2.834(16) 7 ?
Li2 P1 3.045(11) 7 ?
Li3 N20 2.028(11) 7 ?
Li3 C26 2.750(13) 7 ?
Li3 C21 2.773(12) 7 ?
Li3 Li2 2.834(16) 7 ?
Li3 Li1 2.847(16) 7 ?
Li3 P2 2.962(12) 7 ?
C11 C16 1.505(8) . ?
C11 C12 1.518(8) . ?
C11 Li2 2.739(13) 7 ?
C12 C13 1.539(8) . ?
C12 Li2 2.648(13) 7 ?
C13 C14 1.477(10) . ?
C14 C15 1.496(10) . ?
C15 C16 1.538(9) . ?
C21 C26 1.503(8) . ?
C21 C22 1.508(8) . ?
C21 Li3 2.773(12) 7 ?
C22 C23 1.526(9) . ?
C23 C24 1.484(10) . ?
C24 C25 1.494(9) . ?
C25 C26 1.544(8) . ?
C26 Li3 2.750(13) 7 ?
C31 C32 1.507(12) . ?
C31 C36' 1.510(14) . ?
C31 C32' 1.515(14) . ?
C31 C36 1.540(11) . ?
C31 Li1 2.750(13) 7 ?
C32 C33 1.528(13) . ?
C32 Li1 2.64(2) 7 ?
C33 C34 1.496(13) . ?
C34 C35 1.512(13) . ?
C35 C36 1.515(12) . ?
C32' C33' 1.526(14) . ?
C32' Li1 2.53(3) 7 ?
C33' C34' 1.492(14) . ?
C34' C35' 1.491(15) . ?
C35' C36' 1.520(14) . ?
C41 C42 1.442(10) . ?
C41 C46' 1.456(12) . ?
C41 C42' 1.520(13) . ?
C41 C46 1.566(9) . ?
C42 C43 1.498(11) . ?
C43 C44 1.501(13) . ?
C44 C45 1.499(13) . ?
C45 C46 1.517(11) . ?
C42' C43' 1.494(14) . ?
C43' C44 1.494(15) . ?
C44 C45' 1.498(15) . ?
C45' C46' 1.505(14) . ?
C51 C56' 1.433(12) . ?
C51 C52 1.455(10) . ?
C51 C56 1.514(10) . ?
C51 C52' 1.581(12) . ?
C52 C53 1.525(11) . ?
C53 C54 1.497(13) . ?
C54 C55 1.505(13) . ?
C55 C56 1.544(12) . ?
C52' C53' 1.522(13) . ?
C53' C54' 1.496(14) . ?
C54' C55' 1.503(15) . ?
C55' C56' 1.530(13) . ?
C61 C62 1.507(8) . ?
C61 C66 1.519(8) . ?
C62 C63 1.523(8) . ?
C63 C64 1.502(8) . ?
C64 C65 1.497(9) . ?
C65 C66 1.521(8) . ?
C1T C2T 1.375(16) . ?
C1T C3T 1.453(16) . ?
C1T C4T 1.54(3) . ?
C2T C3T 1.358(17) 5 ?
C3T C2T 1.358(17) 5 ?

loop_
_geom_torsion_atom_site_label_1
_geom_torsion_atom_site_label_2
_geom_torsion_atom_site_label_3
_geom_torsion_atom_site_label_4
_geom_torsion
_geom_torsion_site_symmetry_1
_geom_torsion_site_symmetry_4
_geom_torsion_publ_flag
N20 P2 N1 P1 152.7(3) . . ?
N2 P2 N1 P1 36.7(4) . . y
N50 P2 N1 P1 -85.2(4) . . ?
Li2 P2 N1 P1 93.5(5) . . ?
Li3 P2 N1 P1 135.1(4) 7 . ?
N20 P2 N1 Li1 23.1(8) . . ?
N2 P2 N1 Li1 -92.9(7) . . ?
N50 P2 N1 Li1 145.2(7) . . ?
Li2 P2 N1 Li1 -36.1(8) . . ?
Li3 P2 N1 Li1 5.5(7) 7 . ?
N3 P1 N1 P2 -34.0(4) . . y
N10 P1 N1 P2 -156.6(3) . . ?
N40 P1 N1 P2 85.3(4) . . ?
Li1 P1 N1 P2 -149.0(6) . . ?
Li2 P1 N1 P2 -117.6(4) 7 . ?
N3 P1 N1 Li1 115.0(4) . . ?
N10 P1 N1 Li1 -7.6(4) . . ?
N40 P1 N1 Li1 -125.7(4) . . ?
Li2 P1 N1 Li1 31.4(4) 7 . ?
N20 P2 N2 P3 -157.9(3) . . ?
N1 P2 N2 P3 -36.5(4) . . y
N50 P2 N2 P3 81.5(4) . . ?
Li2 P2 N2 P3 -150.7(5) . . ?
Li3 P2 N2 P3 -116.2(4) 7 . ?
N20 P2 N2 Li2 -7.2(4) . . ?
N1 P2 N2 Li2 114.2(4) . . ?
N50 P2 N2 Li2 -127.8(4) . . ?
Li3 P2 N2 Li2 34.5(4) 7 . ?
N30 P3 N2 P2 147.8(3) . . ?
N3 P3 N2 P2 32.1(4) . . y
N60 P3 N2 P2 -90.8(4) . . ?
Li3 P3 N2 P2 89.1(5) . . ?
Li1 P3 N2 P2 133.3(4) 7 . ?
N30 P3 N2 Li2 14.5(7) . . ?
N3 P3 N2 Li2 -101.2(6) . . ?
N60 P3 N2 Li2 135.9(6) . . ?
Li3 P3 N2 Li2 -44.2(7) . . ?
Li1 P3 N2 Li2 0.0(6) 7 . ?
N10 P1 N3 P3 146.8(3) . . ?
N1 P1 N3 P3 30.8(5) . . y
N40 P1 N3 P3 -91.8(4) . . ?
Li1 P1 N3 P3 87.2(5) . . ?
Li2 P1 N3 P3 129.0(4) 7 . ?
N10 P1 N3 Li3 23.3(6) . . ?
N1 P1 N3 Li3 -92.6(6) . . ?
N40 P1 N3 Li3 144.8(6) . . ?
Li1 P1 N3 Li3 -36.2(7) . . ?
Li2 P1 N3 Li3 5.6(6) 7 . ?
N30 P3 N3 P1 -151.4(4) . . ?
N2 P3 N3 P1 -29.3(5) . . y
N60 P3 N3 P1 88.1(4) . . ?
Li3 P3 N3 P1 -141.2(6) . . ?
Li1 P3 N3 P1 -109.2(4) 7 . ?
N30 P3 N3 Li3 -10.2(4) . . ?
N2 P3 N3 Li3 111.9(4) . . ?
N60 P3 N3 Li3 -130.7(4) . . ?
Li1 P3 N3 Li3 32.0(5) 7 . ?
N3 P1 N10 C11 89.5(5) . . ?
N1 P1 N10 C11 -148.4(5) . . ?
N40 P1 N10 C11 -29.4(6) . . ?
Li1 P1 N10 C11 -155.8(7) . . ?
Li2 P1 N10 C11 118.6(7) 7 . ?
N3 P1 N10 Li2 -29.1(5) . 7 ?
N1 P1 N10 Li2 92.9(5) . 7 ?
N40 P1 N10 Li2 -148.0(4) . 7 ?
Li1 P1 N10 Li2 85.6(5) . 7 ?
N3 P1 N10 Li1 -114.7(4) . . ?
N1 P1 N10 Li1 7.3(4) . . ?
N40 P1 N10 Li1 126.4(4) . . ?
Li2 P1 N10 Li1 -85.6(5) 7 . ?
N2 P2 N20 C21 -146.8(4) . . ?
N1 P2 N20 C21 91.7(5) . . ?
N50 P2 N20 C21 -26.3(5) . . ?
Li2 P2 N20 C21 -153.8(6) . . ?
Li3 P2 N20 C21 118.4(7) 7 . ?
N2 P2 N20 Li2 7.0(4) . . ?
N1 P2 N20 Li2 -114.5(4) . . ?
N50 P2 N20 Li2 127.5(4) . . ?
Li3 P2 N20 Li2 -87.9(5) 7 . ?
N2 P2 N20 Li3 94.9(5) . 7 ?
N1 P2 N20 Li3 -26.7(5) . 7 ?
N50 P2 N20 Li3 -144.7(4) . 7 ?
Li2 P2 N20 Li3 87.9(5) . 7 ?
N2 P3 N30 C31 97.7(5) . . ?
N3 P3 N30 C31 -141.7(5) . . ?
N60 P3 N30 C31 -19.7(6) . . ?
Li3 P3 N30 C31 -151.8(7) . . ?
Li1 P3 N30 C31 119.5(7) 7 . ?
N2 P3 N30 Li1 -21.7(5) . 7 ?
N3 P3 N30 Li1 98.8(4) . 7 ?
N60 P3 N30 Li1 -139.2(4) . 7 ?
Li3 P3 N30 Li1 88.7(5) . 7 ?
N2 P3 N30 Li3 -110.5(4) . . ?
N3 P3 N30 Li3 10.1(4) . . ?
N60 P3 N30 Li3 132.1(4) . . ?
Li1 P3 N30 Li3 -88.7(5) 7 . ?
N3 P1 N40 C41 167.4(6) . . ?
N10 P1 N40 C41 -69.1(7) . . ?
N1 P1 N40 C41 44.0(7) . . ?
Li1 P1 N40 C41 -11.5(8) . . ?
Li2 P1 N40 C41 -99.7(7) 7 . ?
N20 P2 N50 C51 -65.4(7) . . ?
N2 P2 N50 C51 49.8(7) . . ?
N1 P2 N50 C51 172.2(6) . . ?
Li2 P2 N50 C51 -6.3(8) . . ?
Li3 P2 N50 C51 -102.1(7) 7 . ?
N30 P3 N60 C61 -58.3(6) . . ?
N2 P3 N60 C61 178.8(6) . . ?
N3 P3 N60 C61 57.4(6) . . ?
Li3 P3 N60 C61 -1.1(8) . . ?
Li1 P3 N60 C61 -97.6(7) 7 . ?
P2 N1 Li1 N30 -7.6(12) . 7 ?
P1 N1 Li1 N30 -145.6(7) . 7 ?
P2 N1 Li1 N10 144.0(5) . . ?
P1 N1 Li1 N10 6.0(4) . . ?
P2 N1 Li1 C32' -97.4(14) . 7 ?
P1 N1 Li1 C32' 124.5(13) . 7 ?
P2 N1 Li1 P1 138.0(7) . . ?
P2 N1 Li1 C32 -90.8(10) . 7 ?
P1 N1 Li1 C32 131.1(8) . 7 ?
P2 N1 Li1 C31 -41.0(13) . 7 ?
P1 N1 Li1 C31 -179.0(8) . 7 ?
P2 N1 Li1 Li2 103.3(6) . 7 ?
P1 N1 Li1 Li2 -34.7(4) . 7 ?
P2 N1 Li1 Li3 -5.8(7) . 7 ?
P1 N1 Li1 Li3 -143.8(4) . 7 ?
P2 N1 Li1 P3 28.0(10) . 7 ?
P1 N1 Li1 P3 -110.0(5) . 7 ?
C11 N10 Li1 N1 137.1(8) . . ?
P1 N10 Li1 N1 -6.1(4) . . ?
Li2 N10 Li1 N1 -118.6(5) 7 . ?
C11 N10 Li1 N30 -92.8(14) . 7 ?
P1 N10 Li1 N30 124.0(11) . 7 ?
Li2 N10 Li1 N30 11.5(12) 7 7 ?
C11 N10 Li1 C32' -14.5(14) . 7 ?
P1 N10 Li1 C32' -157.7(10) . 7 ?
Li2 N10 Li1 C32' 89.8(10) 7 7 ?
C11 N10 Li1 P1 143.2(9) . . ?
Li2 N10 Li1 P1 -112.5(4) 7 . ?
C11 N10 Li1 C32 -2.5(13) . 7 ?
P1 N10 Li1 C32 -145.7(8) . 7 ?
Li2 N10 Li1 C32 101.8(8) 7 7 ?
C11 N10 Li1 C31 -37.7(15) . 7 ?
P1 N10 Li1 C31 179.2(9) . 7 ?
Li2 N10 Li1 C31 66.6(10) 7 7 ?
C11 N10 Li1 Li2 -104.3(9) . 7 ?
P1 N10 Li1 Li2 112.5(4) . 7 ?
C11 N10 Li1 Li3 -174.1(7) . 7 ?
P1 N10 Li1 Li3 42.7(9) . 7 ?
Li2 N10 Li1 Li3 -69.8(9) 7 7 ?
C11 N10 Li1 P3 -109.2(8) . 7 ?
P1 N10 Li1 P3 107.6(4) . 7 ?
Li2 N10 Li1 P3 -4.9(5) 7 7 ?
N3 P1 Li1 N1 -93.5(4) . . ?
N10 P1 Li1 N1 170.6(6) . . ?
N40 P1 Li1 N1 85.3(5) . . ?
Li2 P1 Li1 N1 -143.4(5) 7 . ?
N3 P1 Li1 N30 -28.0(12) . 7 ?
N10 P1 Li1 N30 -123.9(12) . 7 ?
N1 P1 Li1 N30 65.4(10) . 7 ?
N40 P1 Li1 N30 150.7(9) . 7 ?
Li2 P1 Li1 N30 -77.9(11) 7 7 ?
N3 P1 Li1 N10 95.9(4) . . ?
N1 P1 Li1 N10 -170.6(5) . . ?
N40 P1 Li1 N10 -85.4(5) . . ?
Li2 P1 Li1 N10 46.0(4) 7 . ?
N3 P1 Li1 C32' 136.7(18) . 7 ?
N10 P1 Li1 C32' 40.8(18) . 7 ?
N1 P1 Li1 C32' -130(2) . 7 ?
N40 P1 Li1 C32' -45(2) . 7 ?
Li2 P1 Li1 C32' 86.8(19) 7 7 ?
N3 P1 Li1 C32 161.9(13) . 7 ?
N10 P1 Li1 C32 66.0(14) . 7 ?
N1 P1 Li1 C32 -104.6(15) . 7 ?
N40 P1 Li1 C32 -19.3(16) . 7 ?
Li2 P1 Li1 C32 112.1(15) 7 7 ?
N3 P1 Li1 C31 -52(34) . 7 ?
N10 P1 Li1 C31 -148(34) . 7 ?
N1 P1 Li1 C31 42(34) . 7 ?
N40 P1 Li1 C31 127(34) . 7 ?
Li2 P1 Li1 C31 -102(34) 7 7 ?
N3 P1 Li1 Li2 49.9(4) . 7 ?
N10 P1 Li1 Li2 -46.0(4) . 7 ?
N1 P1 Li1 Li2 143.4(5) . 7 ?
N40 P1 Li1 Li2 -131.4(4) . 7 ?
N3 P1 Li1 Li3 -56.8(5) . 7 ?
N10 P1 Li1 Li3 -152.7(6) . 7 ?
N1 P1 Li1 Li3 36.6(4) . 7 ?
N40 P1 Li1 Li3 121.9(5) . 7 ?
Li2 P1 Li1 Li3 -106.7(5) 7 7 ?
N3 P1 Li1 P3 -0.3(6) . 7 ?
N10 P1 Li1 P3 -96.2(5) . 7 ?
N1 P1 Li1 P3 93.2(5) . 7 ?
N40 P1 Li1 P3 178.5(3) . 7 ?
Li2 P1 Li1 P3 -50.2(4) 7 7 ?
P2 N2 Li2 N20 5.7(3) . . ?
P3 N2 Li2 N20 147.7(5) . . ?
P2 N2 Li2 N10 -138.1(6) . 7 ?
P3 N2 Li2 N10 3.9(10) . 7 ?
P3 N2 Li2 P2 142.0(6) . . ?
P2 N2 Li2 C12 117(2) . 7 ?
P3 N2 Li2 C12 -101(2) . 7 ?
P2 N2 Li2 C11 -167.5(9) . 7 ?
P3 N2 Li2 C11 -25.5(13) . 7 ?
P2 N2 Li2 Li1 -142.0(3) . 7 ?
P3 N2 Li2 Li1 0.0(6) . 7 ?
P2 N2 Li2 Li3 -35.6(4) . 7 ?
P3 N2 Li2 Li3 106.4(6) . 7 ?
P2 N2 Li2 P1 -106.0(4) . 7 ?
P3 N2 Li2 P1 36.0(8) . 7 ?
C21 N20 Li2 N2 136.0(7) . . ?
P2 N20 Li2 N2 -5.7(3) . . ?
Li3 N20 Li2 N2 -114.1(5) 7 . ?
C21 N20 Li2 N10 -96.5(11) . 7 ?
P2 N20 Li2 N10 121.7(9) . 7 ?
Li3 N20 Li2 N10 13.4(10) 7 7 ?
C21 N20 Li2 P2 141.7(9) . . ?
Li3 N20 Li2 P2 -108.3(4) 7 . ?
C21 N20 Li2 C12 -30.2(10) . 7 ?
P2 N20 Li2 C12 -171.9(4) . 7 ?
Li3 N20 Li2 C12 79.8(5) 7 7 ?
C21 N20 Li2 C11 -49.2(12) . 7 ?
P2 N20 Li2 C11 169.1(6) . 7 ?
Li3 N20 Li2 C11 60.7(7) 7 7 ?
C21 N20 Li2 Li1 -172.5(7) . 7 ?
P2 N20 Li2 Li1 45.7(8) . 7 ?
Li3 N20 Li2 Li1 -62.6(9) 7 7 ?
C21 N20 Li2 Li3 -110.0(9) . 7 ?
P2 N20 Li2 Li3 108.3(4) . 7 ?
C21 N20 Li2 P1 -113.0(7) . 7 ?
P2 N20 Li2 P1 105.3(4) . 7 ?
Li3 N20 Li2 P1 -3.1(5) 7 7 ?
N20 P2 Li2 N2 171.1(5) . . ?
N1 P2 Li2 N2 -93.9(4) . . ?
N50 P2 Li2 N2 84.4(5) . . ?
Li3 P2 Li2 N2 -141.1(4) 7 . ?
N2 P2 Li2 N20 -171.1(5) . . ?
N1 P2 Li2 N20 94.9(4) . . ?
N50 P2 Li2 N20 -86.8(5) . . ?
Li3 P2 Li2 N20 47.8(3) 7 . ?
N20 P2 Li2 N10 -113.6(10) . 7 ?
N2 P2 Li2 N10 75.3(9) . 7 ?
N1 P2 Li2 N10 -18.7(11) . 7 ?
N50 P2 Li2 N10 159.6(8) . 7 ?
Li3 P2 Li2 N10 -65.8(9) 7 7 ?
N20 P2 Li2 C12 13.6(7) . 7 ?
N2 P2 Li2 C12 -157.5(10) . 7 ?
N1 P2 Li2 C12 108.5(8) . 7 ?
N50 P2 Li2 C12 -73.2(10) . 7 ?
Li3 P2 Li2 C12 61.4(8) 7 7 ?
N20 P2 Li2 C11 -54(3) . 7 ?
N2 P2 Li2 C11 135(3) . 7 ?
N1 P2 Li2 C11 41(3) . 7 ?
N50 P2 Li2 C11 -141(3) . 7 ?
Li3 P2 Li2 C11 -6(3) 7 7 ?
N20 P2 Li2 Li1 -150.4(6) . 7 ?
N2 P2 Li2 Li1 38.4(4) . 7 ?
N1 P2 Li2 Li1 -55.5(5) . 7 ?
N50 P2 Li2 Li1 122.8(5) . 7 ?
Li3 P2 Li2 Li1 -102.7(5) 7 7 ?
N20 P2 Li2 Li3 -47.8(3) . 7 ?
N2 P2 Li2 Li3 141.1(4) . 7 ?
N1 P2 Li2 Li3 47.2(4) . 7 ?
N50 P2 Li2 Li3 -134.5(4) . 7 ?
N20 P2 Li2 P1 -94.9(5) . 7 ?
N2 P2 Li2 P1 94.0(5) . 7 ?
N1 P2 Li2 P1 0.0(6) . 7 ?
N50 P2 Li2 P1 178.3(3) . 7 ?
Li3 P2 Li2 P1 -47.1(4) 7 7 ?
P1 N3 Li3 N20 -5.6(10) . 7 ?
P3 N3 Li3 N20 -141.5(7) . 7 ?
P1 N3 Li3 N30 143.9(4) . . ?
P3 N3 Li3 N30 8.0(3) . . ?
P1 N3 Li3 P3 135.9(6) . . ?
P1 N3 Li3 C26 -111.5(18) . 7 ?
P3 N3 Li3 C26 112.6(18) . 7 ?
P1 N3 Li3 C21 -39.8(13) . 7 ?
P3 N3 Li3 C21 -175.7(10) . 7 ?
P1 N3 Li3 Li2 -6.0(6) . 7 ?
P3 N3 Li3 Li2 -141.9(4) . 7 ?
P1 N3 Li3 Li1 103.6(5) . 7 ?
P3 N3 Li3 Li1 -32.3(4) . 7 ?
P1 N3 Li3 P2 30.4(8) . 7 ?
P3 N3 Li3 P2 -105.5(5) . 7 ?
C31 N30 Li3 N3 135.9(7) . . ?
P3 N30 Li3 N3 -8.1(3) . . ?
Li1 N30 Li3 N3 -115.8(5) 7 . ?
C31 N30 Li3 N20 -88.6(13) . 7 ?
P3 N30 Li3 N20 127.4(10) . 7 ?
Li1 N30 Li3 N20 19.7(11) 7 7 ?
C31 N30 Li3 P3 144.1(8) . . ?
Li1 N30 Li3 P3 -107.6(4) 7 . ?
C31 N30 Li3 C26 -25.7(10) . 7 ?
P3 N30 Li3 C26 -169.7(4) . 7 ?
Li1 N30 Li3 C26 82.7(6) 7 7 ?
C31 N30 Li3 C21 -41.3(12) . 7 ?
P3 N30 Li3 C21 174.7(7) . 7 ?
Li1 N30 Li3 C21 67.1(8) 7 7 ?
C31 N30 Li3 Li2 -169.5(7) . 7 ?
P3 N30 Li3 Li2 46.4(10) . 7 ?
Li1 N30 Li3 Li2 -61.2(10) 7 7 ?
C31 N30 Li3 Li1 -108.3(8) . 7 ?
P3 N30 Li3 Li1 107.6(4) . 7 ?
C31 N30 Li3 P2 -108.3(7) . 7 ?
P3 N30 Li3 P2 107.6(4) . 7 ?
Li1 N30 Li3 P2 0.0(6) 7 7 ?
N30 P3 Li3 N3 167.5(5) . . ?
N2 P3 Li3 N3 -94.5(4) . . ?
N60 P3 Li3 N3 85.3(5) . . ?
Li1 P3 Li3 N3 -144.5(5) 7 . ?
N30 P3 Li3 N20 -115.7(12) . 7 ?
N2 P3 Li3 N20 -17.7(13) . 7 ?
N3 P3 Li3 N20 76.8(11) . 7 ?
N60 P3 Li3 N20 162.1(9) . 7 ?
Li1 P3 Li3 N20 -67.7(11) 7 7 ?
N2 P3 Li3 N30 98.0(4) . . ?
N3 P3 Li3 N30 -167.5(5) . . ?
N60 P3 Li3 N30 -82.1(5) . . ?
Li1 P3 Li3 N30 48.0(4) 7 . ?
N30 P3 Li3 C26 16.9(7) . 7 ?
N2 P3 Li3 C26 114.9(8) . 7 ?
N3 P3 Li3 C26 -150.5(10) . 7 ?
N60 P3 Li3 C26 -65.2(10) . 7 ?
Li1 P3 Li3 C26 64.9(8) 7 7 ?
N30 P3 Li3 C21 -31(4) . 7 ?
N2 P3 Li3 C21 67(4) . 7 ?
N3 P3 Li3 C21 161(4) . 7 ?
N60 P3 Li3 C21 -113(4) . 7 ?
Li1 P3 Li3 C21 17(4) 7 7 ?
N30 P3 Li3 Li2 -151.9(6) . 7 ?
N2 P3 Li3 Li2 -53.9(6) . 7 ?
N3 P3 Li3 Li2 40.7(4) . 7 ?
N60 P3 Li3 Li2 126.0(5) . 7 ?
Li1 P3 Li3 Li2 -103.9(6) 7 7 ?
N30 P3 Li3 Li1 -48.0(4) . 7 ?
N2 P3 Li3 Li1 50.0(4) . 7 ?
N3 P3 Li3 Li1 144.5(5) . 7 ?
N60 P3 Li3 Li1 -130.2(5) . 7 ?
N30 P3 Li3 P2 -94.4(5) . 7 ?
N2 P3 Li3 P2 3.6(6) . 7 ?
N3 P3 Li3 P2 98.1(5) . 7 ?
N60 P3 Li3 P2 -176.6(3) . 7 ?
Li1 P3 Li3 P2 -46.4(4) 7 7 ?
P1 N10 C11 C16 141.2(6) . . ?
Li2 N10 C11 C16 -94.6(7) 7 . ?
Li1 N10 C11 C16 4.9(11) . . ?
P1 N10 C11 C12 -97.8(6) . . ?
Li2 N10 C11 C12 26.3(7) 7 . ?
Li1 N10 C11 C12 125.8(9) . . ?
P1 N10 C11 Li2 -124.2(6) . 7 ?
Li1 N10 C11 Li2 99.5(9) . 7 ?
N10 C11 C12 C13 178.6(6) . . ?
C16 C11 C12 C13 -58.4(9) . . ?
Li2 C11 C12 C13 -161.3(8) 7 . ?
N10 C11 C12 Li2 -20.1(5) . 7 ?
C16 C11 C12 Li2 102.9(6) . 7 ?
C11 C12 C13 C14 57.6(11) . . ?
Li2 C12 C13 C14 -55(2) 7 . ?
C12 C13 C14 C15 -54.2(11) . . ?
C13 C14 C15 C16 53.9(12) . . ?
N10 C11 C16 C15 -177.9(7) . . ?
C12 C11 C16 C15 58.1(10) . . ?
Li2 C11 C16 C15 132.5(8) 7 . ?
C14 C15 C16 C11 -56.9(12) . . ?
P2 N20 C21 C26 -92.7(7) . . ?
Li2 N20 C21 C26 133.4(8) . . ?
Li3 N20 C21 C26 28.2(7) 7 . ?
P2 N20 C21 C22 144.4(6) . . ?
Li2 N20 C21 C22 10.5(11) . . ?
Li3 N20 C21 C22 -94.7(7) 7 . ?
P2 N20 C21 Li3 -120.9(6) . 7 ?
Li2 N20 C21 Li3 105.2(9) . 7 ?
N20 C21 C22 C23 -179.0(7) . . ?
C26 C21 C22 C23 55.0(10) . . ?
Li3 C21 C22 C23 132.9(8) 7 . ?
C21 C22 C23 C24 -54.1(12) . . ?
C22 C23 C24 C25 54.3(12) . . ?
C23 C24 C25 C26 -55.6(11) . . ?
N20 C21 C26 C25 177.2(6) . . ?
C22 C21 C26 C25 -58.9(9) . . ?
Li3 C21 C26 C25 -162.3(8) 7 . ?
N20 C21 C26 Li3 -20.5(5) . 7 ?
C22 C21 C26 Li3 103.4(6) . 7 ?
C24 C25 C26 C21 59.7(10) . . ?
C24 C25 C26 Li3 -49(2) . 7 ?
P3 N30 C31 C32 -130.4(12) . . ?
Li1 N30 C31 C32 -8.7(13) 7 . ?
Li3 N30 C31 C32 94.4(14) . . ?
P3 N30 C31 C36' 132.3(18) . . ?
Li1 N30 C31 C36' -106.1(19) 7 . ?
Li3 N30 C31 C36' -3(2) . . ?
P3 N30 C31 C32' -106.0(16) . . ?
Li1 N30 C31 C32' 15.6(17) 7 . ?
Li3 N30 C31 C32' 118.8(17) . . ?
P3 N30 C31 C36 108.8(9) . . ?
Li1 N30 C31 C36 -129.5(10) 7 . ?
Li3 N30 C31 C36 -26.3(12) . . ?
P3 N30 C31 Li1 -121.7(6) . 7 ?
Li3 N30 C31 Li1 103.2(8) . 7 ?
N30 C31 C32 C33 -175.7(12) . . ?
C36' C31 C32 C33 -61.6(18) . . ?
C32' C31 C32 C33 102(4) . . ?
C36 C31 C32 C33 -53.4(17) . . ?
Li1 C31 C32 C33 177.6(16) 7 . ?
N30 C31 C32 Li1 6.7(10) . 7 ?
C36' C31 C32 Li1 120.8(15) . 7 ?
C32' C31 C32 Li1 -75(4) . 7 ?
C36 C31 C32 Li1 129.0(9) . 7 ?
C31 C32 C33 C34 56(2) . . ?
Li1 C32 C33 C34 -135(6) 7 . ?
C32 C33 C34 C35 -55(2) . . ?
C33 C34 C35 C36 57(2) . . ?
C34 C35 C36 C31 -58.6(18) . . ?
N30 C31 C36 C35 -179.4(9) . . ?
C32 C31 C36 C35 55.2(14) . . ?
C36' C31 C36 C35 78(4) . . ?
C32' C31 C36 C35 43(2) . . ?
Li1 C31 C36 C35 132.8(10) 7 . ?
N30 C31 C32' C33' 179.2(16) . . ?
C32 C31 C32' C33' -73(4) . . ?
C36' C31 C32' C33' -56(2) . . ?
C36 C31 C32' C33' -44(3) . . ?
Li1 C31 C32' C33' -169(2) 7 . ?
N30 C31 C32' Li1 -12.2(13) . 7 ?
C32 C31 C32' Li1 95(4) . 7 ?
C36' C31 C32' Li1 112.2(17) . 7 ?
C36 C31 C32' Li1 125.0(12) . 7 ?
C31 C32' C33' C34' 53(3) . . ?
Li1 C32' C33' C34' -88(6) 7 . ?
C32' C33' C34' C35' -48(4) . . ?
C33' C34' C35' C36' 49(4) . . ?
N30 C31 C36' C35' 179.0(18) . . ?
C32 C31 C36' C35' 63(2) . . ?
C32' C31 C36' C35' 57(3) . . ?
C36 C31 C36' C35' -95(5) . . ?
Li1 C31 C36' C35' 128(2) 7 . ?
C34' C35' C36' C31 -54(3) . . ?
P1 N40 C41 C42 94.8(10) . . ?
P1 N40 C41 C46' -64.5(18) . . ?
P1 N40 C41 C42' 150.1(13) . . ?
P1 N40 C41 C46 -137.2(7) . . ?
N40 C41 C42 C43 177.8(9) . . ?
C46' C41 C42 C43 -17.3(17) . . ?
C42' C41 C42 C43 94.2(15) . . ?
C46 C41 C42 C43 51.2(14) . . ?
C41 C42 C43 C44 -54.4(17) . . ?
C42 C43 C44 C45 55.7(18) . . ?
C43 C44 C45 C46 -57.1(17) . . ?
C44 C45 C46 C41 55.1(14) . . ?
N40 C41 C46 C45 172.0(9) . . ?
C42 C41 C46 C45 -51.9(12) . . ?
C46' C41 C46 C45 41.2(11) . . ?
C42' C41 C46 C45 -87.4(12) . . ?
N40 C41 C42' C43' -175(2) . . ?
C42 C41 C42' C43' -53(2) . . ?
C46' C41 C42' C43' 32(3) . . ?
C46 C41 C42' C43' 83(2) . . ?
C41 C42' C43' C44 -37(4) . . ?
C42' C43' C44 C45' 49(4) . . ?
C43' C44 C45' C46' -56(3) . . ?
N40 C41 C46' C45' 176.7(15) . . ?
C42 C41 C46' C45' 14(2) . . ?
C42' C41 C46' C45' -40(3) . . ?
C46 C41 C46' C45' -93(2) . . ?
C44 C45' C46' C41 53(3) . . ?
P2 N50 C51 C56' -92.7(14) . . ?
P2 N50 C51 C52 87.1(11) . . ?
P2 N50 C51 C56 -133.3(8) . . ?
P2 N50 C51 C52' 141.6(9) . . ?
C56' C51 C52 C53 -0.8(18) . . ?
N50 C51 C52 C53 179.4(9) . . ?
C56 C51 C52 C53 41.4(16) . . ?
C52' C51 C52 C53 102.4(14) . . ?
C51 C52 C53 C54 -51.0(17) . . ?
C52 C53 C54 C55 58.8(19) . . ?
C53 C54 C55 C56 -58.8(19) . . ?
C56' C51 C56 C55 49.4(13) . . ?
N50 C51 C56 C55 172.6(10) . . ?
C52 C51 C56 C55 -41.8(15) . . ?
C52' C51 C56 C55 -88.3(12) . . ?
C54 C55 C56 C51 51.2(17) . . ?
C56' C51 C52' C53' 49(2) . . ?
N50 C51 C52' C53' -176.8(14) . . ?
C52 C51 C52' C53' -49.6(14) . . ?
C56 C51 C52' C53' 76.1(16) . . ?
C51 C52' C53' C54' -49(2) . . ?
C52' C53' C54' C55' 54(3) . . ?
C53' C54' C55' C56' -59(3) . . ?
N50 C51 C56' C55' -173.3(12) . . ?
C52 C51 C56' C55' 7(2) . . ?
C56 C51 C56' C55' -97.6(19) . . ?
C52' C51 C56' C55' -52(2) . . ?
C54' C55' C56' C51 59(3) . . ?
P3 N60 C61 C62 -94.3(7) . . ?
P3 N60 C61 C66 142.5(6) . . ?
N60 C61 C62 C63 -176.3(6) . . ?
C66 C61 C62 C63 -53.3(8) . . ?
C61 C62 C63 C64 54.3(9) . . ?
C62 C63 C64 C65 -53.9(10) . . ?
C63 C64 C65 C66 54.3(9) . . ?
N60 C61 C66 C65 178.8(6) . . ?
C62 C61 C66 C65 53.6(9) . . ?
C64 C65 C66 C61 -54.9(9) . . ?
C3T C1T C2T C3T 0(3) . 5 ?
C4T C1T C2T C3T 180(2) . 5 ?
C2T C1T C3T C2T 0(2) . 5 ?
C4T C1T C3T C2T -179.8(17) . 5 ?
